data_1563752
loop_
_publ_author_name
'Singh, Sandhya'
'Brooker, Sally'

_publ_section_title
;
 Correlations between ligand field \DO, spin crossover T1/2 and redox
 potential Epa in a family of five dinuclear helicates
;
_journal_name_full 'Chemical Science'
_journal_paper_doi 10.1039/D1SC01458G
_journal_year 2021
_chemical_formula_moiety '2(C72 H78 Fe2 N24 O6), 8(B F4), 11(C H3 N O2)'
_chemical_formula_sum 'C155 H189 B8 F32 Fe4 N59 O34'
_chemical_formula_weight 4340.52
_chemical_name_systematic '[Fe2(L4OIm-meta)3](BF4)4'
_space_group_crystal_system triclinic
_space_group_IT_number 2
_space_group_name_Hall '-P 1'
_space_group_name_H-M_alt 'P -1'
_atom_sites_solution_hydrogens geom
_atom_sites_solution_primary dual
_audit_creation_date 2021-06-16
_audit_creation_method
;
Olex2 1.2
(compiled 2017.08.10 svn.r3458 for OlexSys, GUI svn.r5381)
;
_audit_update_record
;
2021-06-17 deposited with the CCDC.	2021-06-28 downloaded from the CCDC.
;
_cell_angle_alpha 92.820(2)
_cell_angle_beta 101.815(2)
_cell_angle_gamma 93.092(2)
_cell_formula_units_Z 1
_cell_length_a 12.7611(3)
_cell_length_b 15.2423(5)
_cell_length_c 25.9116(7)
_cell_measurement_reflns_used 18125
_cell_measurement_temperature 100.00(10)
_cell_measurement_theta_max 28.8640
_cell_measurement_theta_min 3.6920
_cell_volume 4916.7(2)
_computing_cell_refinement 'CrysAlisPro 1.171.40.67a (Rigaku OD, 2019)'
_computing_data_collection 'CrysAlisPro 1.171.40.67a (Rigaku OD, 2019)'
_computing_data_reduction 'CrysAlisPro 1.171.40.67a (Rigaku OD, 2019)'
_computing_molecular_graphics 'Olex2 (Dolomanov et al., 2009)'
_computing_publication_material 'Olex2 (Dolomanov et al., 2009)'
_computing_structure_refinement 'ShelXL (Sheldrick, 2015)'
_computing_structure_solution 'ShelXT (Sheldrick, 2015)'
_diffrn_ambient_environment N~2~
_diffrn_ambient_temperature 100.00(10)
_diffrn_detector 'CCD plate'
_diffrn_detector_area_resol_mean 5.1725
_diffrn_detector_type Atlas
_diffrn_measured_fraction_theta_full 0.998
_diffrn_measured_fraction_theta_max 0.848
_diffrn_measurement_details
;
List of Runs (angles in degrees, time in seconds):

  # Type    Start    End  Width  t~exp~   \w     \q     \k     \f   Frames
#--------------------------------------------------------------------------
  1  \w    -15.00  14.00   1.00   27.50    --   -9.35 -99.00   0.00   29
  2  \w    -23.00   4.00   1.00   27.50    --   -9.35  38.00  30.00   27
  3  \w    -30.00  19.00   1.00   27.50    --   -9.35  77.00 -30.00   49
  4  \w    -11.00  20.00   1.00   27.50    --   -9.35  77.00  30.00   31
  5  \w    -41.00  12.00   1.00   27.50    --   -9.35 -77.00 150.00   53
  6  \w    -41.00  20.00   1.00   27.50    --   -9.35  77.00 -90.00   61
  7  \w      4.00  30.00   1.00   27.50    --   -9.35  38.00-120.00   26
  8  \w    -63.00  33.00   1.00   27.50    --    9.98 -38.00  60.00   96
  9  \w    -53.00   3.00   1.00   27.50    --    9.98 -38.00 150.00   56
;
_diffrn_measurement_device 'four-circle diffractometer'
_diffrn_measurement_device_type 'SuperNova, Dual, Cu at home/near, Atlas'
_diffrn_measurement_method '\w scans'
_diffrn_orient_matrix_type 'CrysAlisPro convention (1999,Acta A55,543-557)'
_diffrn_orient_matrix_UB_11 0.0172718000
_diffrn_orient_matrix_UB_12 0.0437001000
_diffrn_orient_matrix_UB_13 -0.0039786000
_diffrn_orient_matrix_UB_21 0.0341731000
_diffrn_orient_matrix_UB_22 0.0029372000
_diffrn_orient_matrix_UB_23 0.0254102000
_diffrn_orient_matrix_UB_31 0.0421004000
_diffrn_orient_matrix_UB_32 -0.0161793000
_diffrn_orient_matrix_UB_33 -0.0111171000
_diffrn_radiation_monochromator mirror
_diffrn_radiation_probe x-ray
_diffrn_radiation_type MoK\a
_diffrn_radiation_wavelength 0.71073
_diffrn_reflns_av_R_equivalents 0.0408
_diffrn_reflns_av_unetI/netI 0.0610
_diffrn_reflns_Laue_measured_fraction_full 0.998
_diffrn_reflns_Laue_measured_fraction_max 0.848
_diffrn_reflns_limit_h_max 17
_diffrn_reflns_limit_h_min -16
_diffrn_reflns_limit_k_max 20
_diffrn_reflns_limit_k_min -18
_diffrn_reflns_limit_l_max 33
_diffrn_reflns_limit_l_min -33
_diffrn_reflns_number 59625
_diffrn_reflns_point_group_measured_fraction_full 0.998
_diffrn_reflns_point_group_measured_fraction_max 0.848
_diffrn_reflns_theta_full 25.242
_diffrn_reflns_theta_max 29.464
_diffrn_reflns_theta_min 3.231
_diffrn_source 'micro-focus sealed X-ray tube'
_diffrn_source_type 'SuperNova (Mo) X-ray Source'
_exptl_absorpt_coefficient_mu 0.403
_exptl_absorpt_correction_T_max 1.00000
_exptl_absorpt_correction_T_min 0.87861
_exptl_absorpt_correction_type multi-scan
_exptl_absorpt_process_details
;
CrysAlisPro 1.171.40.67a (Rigaku Oxford Diffraction, 2019)
Empirical absorption correction using spherical harmonics,
 implemented in SCALE3 ABSPACK scaling algorithm.
;
_exptl_crystal_colour 'clear dark violet'
_exptl_crystal_colour_lustre clear
_exptl_crystal_colour_modifier dark
_exptl_crystal_colour_primary violet
_exptl_crystal_density_diffrn 1.466
_exptl_crystal_description block
_exptl_crystal_F_000 2236
_exptl_crystal_recrystallization_method 'Re-crystallisation from solvent: Nitromethane'
_exptl_crystal_size_max 0.09
_exptl_crystal_size_mid 0.05
_exptl_crystal_size_min 0.012
_refine_diff_density_max 1.285
_refine_diff_density_min -0.656
_refine_diff_density_rms 0.088
_refine_ls_extinction_method none
_refine_ls_goodness_of_fit_ref 1.046
_refine_ls_hydrogen_treatment constr
_refine_ls_matrix_type full
_refine_ls_number_parameters 1434
_refine_ls_number_reflns 23153
_refine_ls_number_restraints 18
_refine_ls_restrained_S_all 1.047
_refine_ls_R_factor_all 0.0892
_refine_ls_R_factor_gt 0.0645
_refine_ls_shift/su_max 0.001
_refine_ls_shift/su_mean 0.000
_refine_ls_structure_factor_coef Fsqd
_refine_ls_weighting_details 'w=1/[\s^2^(Fo^2^)+(0.0557P)^2^+11.6123P] where P=(Fo^2^+2Fc^2^)/3'
_refine_ls_weighting_scheme calc
_refine_ls_wR_factor_gt 0.1520
_refine_ls_wR_factor_ref 0.1701
_reflns_Friedel_coverage 0.000
_reflns_number_gt 17379
_reflns_number_total 23153
_reflns_threshold_expression 'I > 2\s(I)'
_cod_data_source_file d1sc01458g2.cif
_cod_data_source_block ss711-nome
_cod_database_code 1563752
_shelx_shelxl_version_number 2016/6
_chemical_oxdiff_formula CHNBFFeO
_chemical_oxdiff_usercomment M389
_shelx_space_group_comment
;
The symmetry employed for this shelxl refinement is uniquely defined
by the following loop, which should always be used as a source of
symmetry information in preference to the above space-group names.
They are only intended as comments.
;
_shelx_estimated_absorpt_t_max 0.995
_shelx_estimated_absorpt_t_min 0.965
_reflns_odcompleteness_completeness 99.76
_reflns_odcompleteness_iscentric 1
_reflns_odcompleteness_theta 24.97
_olex2_refinement_description
;
1. Fixed Uiso
 At 1.2 times of:
  All C(H) groups, All C(H,H) groups, All C(H,H,H,H) groups
 At 1.5 times of:
  All C(H,H,H) groups
2. Rigid body (RIGU) restrains
 O600, O601, N600, C600, H60A, H60B, H60C
 with sigma for 1-2 distances of 0.0001 and sigma for 1-3 distances of 0.0001
3. Others
 Fixed Sof: H29A(0.7) H29B(0.7) H29C(0.3) H29D(0.3) C30A(0.7) H30A(0.7)
 C30B(0.3) H30B(0.3) C31A(0.7) H31A(0.7) H31B(0.7) H31C(0.7) C31B(0.3)
 H31D(0.3) H31E(0.3) H31F(0.3) C32A(0.7) H32A(0.7) H32B(0.7) H32C(0.7)
 C32B(0.3) H32D(0.3) H32E(0.3) H32F(0.3) F22(0.8) F23(0.8) F24(0.8) F25(0.2)
 F26(0.2) F27(0.2) F44(0.5) F42(0.5) F43(0.5) F47(0.5) F45(0.5) F46(0.5)
 O600(0.5) O601(0.5) N600(0.5) C600(0.5) H60A(0.5) H60B(0.5) H60C(0.5)
4.a Ternary CH refined with riding coordinates:
 C6(H6), C18(H18), C30A(H30A), C30B(H30B), C42(H42), C54(H54), C66(H66)
4.b Secondary CH2 refined with riding coordinates:
 C5(H5A,H5B), C17(H17A,H17B), C29(H29A,H29B), C29(H29C,H29D), C41(H41A,H41B),
 C53(H53A,H53B), C65(H65A,H65B)
4.c Aromatic/amide H refined with riding coordinates:
 C1(H1), C2(H2), C11(H11), C12(H12), C13(H13), C15(H15), C23(H23), C24(H24),
 C25(H25), C26(H26), C35(H35), C36(H36), C37(H37), C39(H39), C47(H47), C48(H48),
  C49(H49), C50(H50), C59(H59), C60(H60), C61(H61), C63(H63), C71(H71), C72(H72)
4.d Idealised Me refined as rotating group:
 C7(H7A,H7B,H7C), C8(H8A,H8B,H8C), C19(H19A,H19B,H19C), C20(H20A,H20B,H20C),
 C31A(H31A,H31B,H31C), C31B(H31D,H31E,H31F), C32A(H32A,H32B,H32C), C32B(H32D,
 H32E,H32F), C43(H43A,H43B,H43C), C44(H44A,H44B,H44C), C55(H55A,H55B,H55C),
 C56(H56A,H56B,H56C), C67(H67A,H67B,H67C), C68(H68A,H68B,H68C), C100(H10A,H10B,
 H10C), C200(H20D,H20E,H20F), C300(H30C,H30D,H30E), C400(H40A,H40B,H40C),
 C500(H50A,H50B,H50C), C600(H60A,H60B,H60C)
;
_olex2_submission_special_instructions 'No special instructions were received'
_oxdiff_exptl_absorpt_empirical_details
;
Empirical correction (ABSPACK) includes:
- Absorption correction using spherical harmonics
- Frame scaling
;
_oxdiff_exptl_absorpt_empirical_full_max 1.322
_oxdiff_exptl_absorpt_empirical_full_min 0.629

loop_
_space_group_symop_operation_xyz
'x, y, z'
'-x, -y, -z'

loop_
_atom_site_label
_atom_site_type_symbol
_atom_site_fract_x
_atom_site_fract_y
_atom_site_fract_z
_atom_site_U_iso_or_equiv
_atom_site_adp_type
_atom_site_occupancy
_atom_site_site_symmetry_order
_atom_site_calc_flag
_atom_site_refinement_flags_posn
_atom_site_refinement_flags_adp
_atom_site_refinement_flags_occupancy
_atom_site_disorder_assembly
_atom_site_disorder_group
Fe1 Fe 0.72468(3) 0.93827(3) 0.39729(2) 0.01404(10) Uani 1 1 d . . . . .
Fe2 Fe 0.71913(3) 0.43882(3) 0.12164(2) 0.01751(10) Uani 1 1 d . . . . .
O1 O 0.80205(18) 0.91755(15) 0.56122(8) 0.0246(5) Uani 1 1 d . . . . .
O2 O 0.4315(2) 0.34797(17) 0.01123(9) 0.0327(6) Uani 1 1 d . . . . .
O3 O 0.87007(18) 1.19036(14) 0.39808(10) 0.0254(5) Uani 1 1 d . . . . .
O4 O 0.8471(4) 0.19581(19) 0.17231(13) 0.0658(11) Uani 1 1 d . . . . .
O5 O 0.43425(18) 1.05071(15) 0.40322(9) 0.0246(5) Uani 1 1 d . . . . .
O6 O 0.88196(18) 0.43040(15) -0.00657(9) 0.0264(5) Uani 1 1 d . . . . .
N1 N 0.75832(19) 0.92268(16) 0.47446(10) 0.0172(5) Uani 1 1 d . . . . .
N2 N 0.66062(19) 0.81998(16) 0.39725(9) 0.0160(5) Uani 1 1 d . . . . .
N3 N 0.60459(19) 0.76174(16) 0.35850(9) 0.0159(5) Uani 1 1 d . . . . .
N4 N 0.61669(19) 0.70384(16) 0.43638(9) 0.0167(5) Uani 1 1 d . . . . .
N5 N 0.6200(2) 0.47715(18) 0.22234(10) 0.0214(5) Uani 1 1 d . . . . .
N6 N 0.6133(2) 0.44795(18) 0.17021(10) 0.0204(5) Uani 1 1 d . . . . .
N7 N 0.44888(19) 0.45990(16) 0.18110(9) 0.0156(5) Uani 1 1 d . . . . .
N8 N 0.5763(2) 0.39295(18) 0.07091(10) 0.0236(6) Uani 1 1 d . . . . .
N9 N 0.80344(19) 1.05472(16) 0.40039(9) 0.0162(5) Uani 1 1 d . . . . .
N10 N 0.86045(19) 0.89992(16) 0.38262(9) 0.0159(5) Uani 1 1 d . . . . .
N11 N 0.89299(19) 0.82008(16) 0.36733(10) 0.0171(5) Uani 1 1 d . . . . .
N12 N 1.00094(19) 0.92755(16) 0.34789(10) 0.0167(5) Uani 1 1 d . . . . .
N13 N 0.8902(2) 0.57083(17) 0.19691(10) 0.0208(5) Uani 1 1 d . . . . .
N14 N 0.8501(2) 0.48733(16) 0.17719(10) 0.0195(5) Uani 1 1 d . . . . .
N15 N 0.9747(2) 0.47157(16) 0.24761(10) 0.0194(5) Uani 1 1 d . . . . .
N16 N 0.7825(3) 0.3234(2) 0.15032(11) 0.0344(8) Uani 1 1 d . . . . .
N17 N 0.5836(2) 0.98943(16) 0.39635(10) 0.0174(5) Uani 1 1 d . . . . .
N18 N 0.67293(19) 0.94028(15) 0.32183(9) 0.0142(5) Uani 1 1 d . . . . .
N19 N 0.7139(2) 0.91399(16) 0.27909(10) 0.0167(5) Uani 1 1 d . . . . .
N20 N 0.5485(2) 0.95518(16) 0.25148(9) 0.0164(5) Uani 1 1 d . . . . .
N21 N 0.6628(2) 0.63826(17) 0.12112(10) 0.0187(5) Uani 1 1 d . . . . .
N22 N 0.70110(19) 0.56532(16) 0.09972(9) 0.0165(5) Uani 1 1 d . . . . .
N23 N 0.7727(2) 0.68136(16) 0.06965(10) 0.0180(5) Uani 1 1 d . . . . .
N24 N 0.7965(2) 0.44096(17) 0.05924(11) 0.0214(5) Uani 1 1 d . . . . .
C1 C 0.8049(2) 0.9643(2) 0.51845(12) 0.0209(6) Uani 1 1 d . . . . .
H1 H 0.837170 1.020871 0.520526 0.025 Uiso 1 1 calc R . . . .
C2 C 0.7480(3) 0.8385(2) 0.54150(12) 0.0226(6) Uani 1 1 d . . . . .
H2 H 0.732561 0.792010 0.561246 0.027 Uiso 1 1 calc R . . . .
C3 C 0.7217(2) 0.8404(2) 0.48890(12) 0.0173(6) Uani 1 1 d . . . . .
C4 C 0.6673(2) 0.78550(19) 0.44350(11) 0.0150(6) Uani 1 1 d . . . . .
C5 C 0.6182(3) 0.6390(2) 0.47677(12) 0.0220(6) Uani 1 1 d . . . . .
H5A H 0.567234 0.589988 0.462442 0.026 Uiso 1 1 calc R . . . .
H5B H 0.595297 0.666084 0.506921 0.026 Uiso 1 1 calc R . . . .
C6 C 0.7292(3) 0.6041(3) 0.49537(16) 0.0375(9) Uani 1 1 d . . . . .
H6 H 0.776437 0.651985 0.515782 0.045 Uiso 1 1 calc R . . . .
C7 C 0.7159(4) 0.5307(3) 0.53291(17) 0.0481(11) Uani 1 1 d . . . . .
H7A H 0.690689 0.554789 0.562725 0.072 Uiso 1 1 calc GR . . . .
H7B H 0.783732 0.506211 0.544887 0.072 Uiso 1 1 calc GR . . . .
H7C H 0.664856 0.485285 0.514471 0.072 Uiso 1 1 calc GR . . . .
C8 C 0.7792(3) 0.5725(3) 0.45173(19) 0.0443(10) Uani 1 1 d . . . . .
H8A H 0.731670 0.528452 0.429648 0.066 Uiso 1 1 calc GR . . . .
H8B H 0.845663 0.547579 0.466098 0.066 Uiso 1 1 calc GR . . . .
H8C H 0.792663 0.620918 0.431146 0.066 Uiso 1 1 calc GR . . . .
C9 C 0.5785(2) 0.69203(19) 0.38273(11) 0.0167(6) Uani 1 1 d . . . . .
C10 C 0.5183(2) 0.61364(19) 0.35424(11) 0.0166(6) Uani 1 1 d . . . . .
C11 C 0.4317(2) 0.5712(2) 0.37060(12) 0.0193(6) Uani 1 1 d . . . . .
H11 H 0.410950 0.591738 0.401145 0.023 Uiso 1 1 calc R . . . .
C12 C 0.3771(3) 0.4984(2) 0.34097(13) 0.0233(7) Uani 1 1 d . . . . .
H12 H 0.320330 0.469722 0.352181 0.028 Uiso 1 1 calc R . . . .
C13 C 0.4056(3) 0.4679(2) 0.29501(12) 0.0212(6) Uani 1 1 d . . . . .
H13 H 0.369245 0.418200 0.275867 0.025 Uiso 1 1 calc R . . . .
C14 C 0.4895(2) 0.51203(19) 0.27740(11) 0.0176(6) Uani 1 1 d . . . . .
C15 C 0.5457(2) 0.58375(19) 0.30730(11) 0.0166(6) Uani 1 1 d . . . . .
H15 H 0.602362 0.612369 0.295969 0.020 Uiso 1 1 calc R . . . .
C16 C 0.5201(2) 0.48353(19) 0.22769(11) 0.0178(6) Uani 1 1 d . . . . .
C17 C 0.3338(2) 0.4749(2) 0.16764(12) 0.0199(6) Uani 1 1 d . . . . .
H17A H 0.297956 0.448262 0.193142 0.024 Uiso 1 1 calc R . . . .
H17B H 0.302718 0.446891 0.133062 0.024 Uiso 1 1 calc R . . . .
C18 C 0.3156(3) 0.5729(2) 0.16739(14) 0.0258(7) Uani 1 1 d . . . . .
H18 H 0.345443 0.599642 0.202894 0.031 Uiso 1 1 calc R . . . .
C19 C 0.1952(3) 0.5856(3) 0.15467(15) 0.0327(8) Uani 1 1 d . . . . .
H19A H 0.166035 0.566697 0.118447 0.049 Uiso 1 1 calc GR . . . .
H19B H 0.183560 0.646738 0.160339 0.049 Uiso 1 1 calc GR . . . .
H19C H 0.160444 0.551450 0.177241 0.049 Uiso 1 1 calc GR . . . .
C20 C 0.3713(3) 0.6188(3) 0.12872(19) 0.0431(10) Uani 1 1 d . . . . .
H20A H 0.447437 0.615188 0.139461 0.065 Uiso 1 1 calc GR . . . .
H20B H 0.354661 0.679442 0.128220 0.065 Uiso 1 1 calc GR . . . .
H20C H 0.346926 0.590669 0.094023 0.065 Uiso 1 1 calc GR . . . .
C21 C 0.5109(2) 0.43730(19) 0.14692(12) 0.0171(6) Uani 1 1 d . . . . .
C22 C 0.4849(2) 0.4042(2) 0.09225(12) 0.0183(6) Uani 1 1 d . . . . .
C23 C 0.3976(3) 0.3762(2) 0.05588(13) 0.0260(7) Uani 1 1 d . . . . .
H23 H 0.326944 0.375825 0.060069 0.031 Uiso 1 1 calc R . . . .
C24 C 0.5388(3) 0.3594(2) 0.02346(13) 0.0296(8) Uani 1 1 d . . . . .
H24 H 0.582170 0.344675 0.000002 0.036 Uiso 1 1 calc R . . . .
C25 C 0.7913(2) 1.1372(2) 0.40925(12) 0.0206(6) Uani 1 1 d . . . . .
H25 H 0.733650 1.157803 0.422102 0.025 Uiso 1 1 calc R . . . .
C26 C 0.9392(3) 1.1352(2) 0.38046(13) 0.0244(7) Uani 1 1 d . . . . .
H26 H 1.001990 1.152349 0.369642 0.029 Uiso 1 1 calc R . . . .
C27 C 0.8993(2) 1.0523(2) 0.38177(12) 0.0174(6) Uani 1 1 d . . . . .
C28 C 0.9250(2) 0.96296(19) 0.37105(11) 0.0161(6) Uani 1 1 d . . . . .
C29 C 1.0761(2) 0.9758(2) 0.32136(13) 0.0205(6) Uani 1 1 d . . . . .
H29A H 1.147030 0.954768 0.332732 0.025 Uiso 0.7 1 calc R . P A 1
H29B H 1.079758 1.037713 0.332613 0.025 Uiso 0.7 1 calc R . P A 1
H29C H 1.135222 0.940127 0.317873 0.025 Uiso 0.3 1 calc R . P B 2
H29D H 1.104903 1.029867 0.341837 0.025 Uiso 0.3 1 calc R . P B 2
C30A C 1.0461(5) 0.9666(4) 0.2621(3) 0.0223(12) Uani 0.7 1 d . . P C 1
H30A H 1.041554 0.904003 0.250609 0.027 Uiso 0.7 1 calc R . P C 1
C30B C 1.0114(15) 0.9972(11) 0.2647(6) 0.031(4) Uani 0.3 1 d . . P C 2
H30B H 0.957274 1.037834 0.270371 0.037 Uiso 0.3 1 calc R . P C 2
C31A C 1.1324(5) 1.0145(5) 0.2396(3) 0.0320(16) Uani 0.7 1 d . . P C 1
H31A H 1.138296 1.075687 0.251302 0.048 Uiso 0.7 1 calc GR . P C 1
H31B H 1.113744 1.008813 0.201753 0.048 Uiso 0.7 1 calc GR . P C 1
H31C H 1.199880 0.989392 0.251639 0.048 Uiso 0.7 1 calc GR . P C 1
C31B C 1.0930(16) 1.0490(12) 0.2388(6) 0.043(4) Uani 0.3 1 d . . P C 2
H31D H 1.108569 1.107001 0.255839 0.065 Uiso 0.3 1 calc GR . P C 2
H31E H 1.063049 1.053326 0.201998 0.065 Uiso 0.3 1 calc GR . P C 2
H31F H 1.157976 1.018744 0.242692 0.065 Uiso 0.3 1 calc GR . P C 2
C32A C 0.9367(4) 1.0042(4) 0.2424(2) 0.0378(14) Uani 0.7 1 d . . P C 1
H32A H 0.882676 0.972227 0.256087 0.057 Uiso 0.7 1 calc GR . P C 1
H32B H 0.919089 0.998773 0.204448 0.057 Uiso 0.7 1 calc GR . P C 1
H32C H 0.940110 1.065198 0.254167 0.057 Uiso 0.7 1 calc GR . P C 1
C32B C 0.9562(12) 0.9245(10) 0.2314(5) 0.042(3) Uani 0.3 1 d . . P C 2
H32D H 1.006165 0.881385 0.226744 0.063 Uiso 0.3 1 calc GR . P C 2
H32E H 0.923944 0.944697 0.197644 0.063 Uiso 0.3 1 calc GR . P C 2
H32F H 0.901445 0.898571 0.247395 0.063 Uiso 0.3 1 calc GR . P C 2
C33 C 0.9769(2) 0.83817(19) 0.34643(12) 0.0174(6) Uani 1 1 d . . . . .
C34 C 1.0356(2) 0.7695(2) 0.32463(12) 0.0186(6) Uani 1 1 d . . . . .
C35 C 1.1471(2) 0.7685(2) 0.33939(13) 0.0219(6) Uani 1 1 d . . . . .
H35 H 1.186627 0.813734 0.361607 0.026 Uiso 1 1 calc R . . . .
C36 C 1.1984(3) 0.6996(2) 0.32062(14) 0.0243(7) Uani 1 1 d . . . . .
H36 H 1.272691 0.698997 0.330147 0.029 Uiso 1 1 calc R . . . .
C37 C 1.1403(3) 0.6317(2) 0.28790(13) 0.0228(7) Uani 1 1 d . . . . .
H37 H 1.175534 0.585788 0.275572 0.027 Uiso 1 1 calc R . . . .
C38 C 1.0283(2) 0.6320(2) 0.27331(12) 0.0187(6) Uani 1 1 d . . . . .
C39 C 0.9764(2) 0.7014(2) 0.29184(12) 0.0186(6) Uani 1 1 d . . . . .
H39 H 0.902135 0.702108 0.282284 0.022 Uiso 1 1 calc R . . . .
C40 C 0.9645(2) 0.5597(2) 0.23910(12) 0.0190(6) Uani 1 1 d . . . . .
C41 C 1.0247(3) 0.4340(2) 0.29782(13) 0.0254(7) Uani 1 1 d . . . . .
H41A H 1.077041 0.477164 0.318668 0.031 Uiso 1 1 calc R . . . .
H41B H 1.062013 0.382794 0.290089 0.031 Uiso 1 1 calc R . . . .
C42 C 0.9401(3) 0.4071(3) 0.33027(14) 0.0338(8) Uani 1 1 d . . . . .
H42 H 0.901768 0.352104 0.313767 0.041 Uiso 1 1 calc R . . . .
C43 C 0.9972(3) 0.3895(3) 0.38595(15) 0.0384(9) Uani 1 1 d . . . . .
H43A H 1.050442 0.347896 0.384247 0.058 Uiso 1 1 calc GR . . . .
H43B H 0.946001 0.365972 0.404944 0.058 Uiso 1 1 calc GR . . . .
H43C H 1.031199 0.443506 0.403798 0.058 Uiso 1 1 calc GR . . . .
C44 C 0.8581(3) 0.4753(3) 0.33166(16) 0.0418(10) Uani 1 1 d . . . . .
H44A H 0.894297 0.530771 0.345974 0.063 Uiso 1 1 calc GR . . . .
H44B H 0.809650 0.456591 0.353423 0.063 Uiso 1 1 calc GR . . . .
H44C H 0.818553 0.481768 0.296471 0.063 Uiso 1 1 calc GR . . . .
C45 C 0.9017(3) 0.4296(2) 0.20718(12) 0.0205(6) Uani 1 1 d . . . . .
C46 C 0.8722(3) 0.3372(2) 0.19209(13) 0.0266(7) Uani 1 1 d . . . . .
C47 C 0.9108(4) 0.2597(2) 0.20514(16) 0.0446(11) Uani 1 1 d . . . . .
H47 H 0.969826 0.250738 0.231582 0.054 Uiso 1 1 calc R . . . .
C48 C 0.7731(5) 0.2388(3) 0.14098(17) 0.0575(15) Uani 1 1 d . . . . .
H48 H 0.719476 0.210406 0.114762 0.069 Uiso 1 1 calc R . . . .
C49 C 0.5281(2) 1.0224(2) 0.42797(13) 0.0210(6) Uani 1 1 d . . . . .
H49 H 0.550947 1.026137 0.464519 0.025 Uiso 1 1 calc R . . . .
C50 C 0.4299(2) 1.0337(2) 0.35026(13) 0.0217(6) Uani 1 1 d . . . . .
H50 H 0.374217 1.045929 0.322833 0.026 Uiso 1 1 calc R . . . .
C51 C 0.5204(2) 0.99600(19) 0.34515(12) 0.0167(6) Uani 1 1 d . . . . .
C52 C 0.5743(2) 0.96459(18) 0.30478(11) 0.0151(6) Uani 1 1 d . . . . .
C53 C 0.4409(3) 0.9568(2) 0.21772(13) 0.0231(7) Uani 1 1 d . . . . .
H53A H 0.445926 0.988138 0.186527 0.028 Uiso 1 1 calc R . . . .
H53B H 0.395117 0.988266 0.236791 0.028 Uiso 1 1 calc R . . . .
C54 C 0.3907(3) 0.8639(2) 0.20092(14) 0.0302(8) Uani 1 1 d . . . . .
H54 H 0.436324 0.834107 0.180341 0.036 Uiso 1 1 calc R . . . .
C55 C 0.2812(3) 0.8688(3) 0.16575(19) 0.0502(11) Uani 1 1 d . . . . .
H55A H 0.232218 0.889719 0.186482 0.075 Uiso 1 1 calc GR . . . .
H55B H 0.255579 0.811390 0.149858 0.075 Uiso 1 1 calc GR . . . .
H55C H 0.286106 0.908569 0.138605 0.075 Uiso 1 1 calc GR . . . .
C56 C 0.3835(4) 0.8105(3) 0.24803(18) 0.0467(11) Uani 1 1 d . . . . .
H56A H 0.454444 0.799787 0.266498 0.070 Uiso 1 1 calc GR . . . .
H56B H 0.343882 0.755426 0.236109 0.070 Uiso 1 1 calc GR . . . .
H56C H 0.347636 0.842623 0.271332 0.070 Uiso 1 1 calc GR . . . .
C57 C 0.6382(2) 0.92335(19) 0.23721(11) 0.0163(6) Uani 1 1 d . . . . .
C58 C 0.6481(3) 0.9025(2) 0.18246(12) 0.0198(6) Uani 1 1 d . . . . .
C59 C 0.6322(3) 0.9661(2) 0.14523(13) 0.0323(8) Uani 1 1 d . . . . .
H59 H 0.615796 1.022482 0.154883 0.039 Uiso 1 1 calc R . . . .
C60 C 0.6410(4) 0.9446(3) 0.09353(15) 0.0440(11) Uani 1 1 d . . . . .
H60 H 0.629971 0.986717 0.068540 0.053 Uiso 1 1 calc R . . . .
C61 C 0.6659(3) 0.8608(3) 0.07905(13) 0.0370(9) Uani 1 1 d . . . . .
H61 H 0.670142 0.846605 0.044243 0.044 Uiso 1 1 calc R . . . .
C62 C 0.6849(3) 0.7977(2) 0.11653(12) 0.0224(6) Uani 1 1 d . . . . .
C63 C 0.6759(2) 0.8192(2) 0.16840(12) 0.0191(6) Uani 1 1 d . . . . .
H63 H 0.688576 0.777534 0.193618 0.023 Uiso 1 1 calc R . . . .
C64 C 0.7065(2) 0.7070(2) 0.10272(11) 0.0188(6) Uani 1 1 d . . . . .
C65 C 0.8516(3) 0.7335(2) 0.04757(13) 0.0228(7) Uani 1 1 d . . . . .
H65A H 0.833523 0.794527 0.047316 0.027 Uiso 1 1 calc R . . . .
H65B H 0.848268 0.712183 0.011340 0.027 Uiso 1 1 calc R . . . .
C66 C 0.9658(3) 0.7280(2) 0.07961(14) 0.0292(7) Uani 1 1 d . . . . .
H66 H 0.980846 0.665713 0.081776 0.035 Uiso 1 1 calc R . . . .
C67 C 1.0444(3) 0.7725(3) 0.05073(17) 0.0406(10) Uani 1 1 d . . . . .
H67A H 1.027655 0.751899 0.014192 0.061 Uiso 1 1 calc GR . . . .
H67B H 1.116102 0.758724 0.066307 0.061 Uiso 1 1 calc GR . . . .
H67C H 1.039178 0.835111 0.053468 0.061 Uiso 1 1 calc GR . . . .
C68 C 0.9774(3) 0.7687(3) 0.13569(14) 0.0345(8) Uani 1 1 d . . . . .
H68A H 0.959725 0.829074 0.134277 0.052 Uiso 1 1 calc GR . . . .
H68B H 1.050053 0.765795 0.154597 0.052 Uiso 1 1 calc GR . . . .
H68C H 0.929798 0.736839 0.153449 0.052 Uiso 1 1 calc GR . . . .
C69 C 0.7650(2) 0.59236(19) 0.06890(11) 0.0162(6) Uani 1 1 d . . . . .
C70 C 0.8137(2) 0.5252(2) 0.04208(12) 0.0185(6) Uani 1 1 d . . . . .
C71 C 0.8661(3) 0.5182(2) 0.00190(13) 0.0226(6) Uani 1 1 d . . . . .
H71 H 0.887506 0.564291 -0.016657 0.027 Uiso 1 1 calc R . . . .
C72 C 0.8384(2) 0.3889(2) 0.02949(14) 0.0259(7) Uani 1 1 d . . . . .
H72 H 0.838442 0.328364 0.032633 0.031 Uiso 1 1 calc R . . . .
F11 F 0.23003(19) 0.28294(16) 0.28176(9) 0.0435(6) Uani 1 1 d . . . . .
F12 F 0.23162(19) 0.30490(14) 0.36833(9) 0.0410(5) Uani 1 1 d . . . . .
F13 F 0.09336(17) 0.22304(15) 0.31443(10) 0.0439(6) Uani 1 1 d . . . . .
F14 F 0.25796(18) 0.16914(14) 0.33571(9) 0.0372(5) Uani 1 1 d . . . . .
B1 B 0.2037(3) 0.2445(2) 0.32457(15) 0.0239(7) Uani 1 1 d . . . . .
F21 F 0.4812(2) 0.8384(2) 0.48557(14) 0.0851(12) Uani 1 1 d . . . . .
F22 F 0.3621(4) 0.7396(3) 0.43432(17) 0.0504(11) Uani 0.8 1 d . . P D 1
F23 F 0.3153(5) 0.8781(3) 0.4511(2) 0.0873(16) Uani 0.8 1 d . . P D 1
F24 F 0.3422(4) 0.7871(3) 0.51430(17) 0.0849(13) Uani 0.8 1 d . . P D 1
F25 F 0.3847(10) 0.8366(9) 0.4068(5) 0.053(3) Uani 0.2 1 d . . P D 2
F26 F 0.3020(10) 0.8491(9) 0.4796(8) 0.052(5) Uani 0.2 1 d . . P D 2
F27 F 0.3562(19) 0.7235(13) 0.4578(7) 0.052(5) Uani 0.2 1 d . . P D 2
B2 B 0.3767(3) 0.8112(3) 0.4669(2) 0.0385(10) Uani 1 1 d . . . . .
F31 F 1.15988(15) 0.33091(14) 0.08551(8) 0.0332(5) Uani 1 1 d . . . . .
F32 F 1.11660(16) 0.35649(15) 0.16622(8) 0.0351(5) Uani 1 1 d . . . . .
F33 F 1.03455(15) 0.42702(14) 0.09502(9) 0.0334(5) Uani 1 1 d . . . . .
F34 F 0.99680(17) 0.28039(14) 0.09953(9) 0.0368(5) Uani 1 1 d . . . . .
B3 B 1.0766(3) 0.3488(3) 0.11227(16) 0.0273(8) Uani 1 1 d . . . . .
F41 F 0.4296(2) 0.08454(18) 0.11436(11) 0.0572(7) Uani 1 1 d . . . . .
F44 F 0.5167(6) 0.2068(5) 0.0956(4) 0.092(3) Uani 0.5 1 d . . P E 1
F42 F 0.3453(5) 0.1794(7) 0.0530(4) 0.0321(16) Uani 0.5 1 d . . P E 1
F43 F 0.4740(6) 0.0935(4) 0.0373(2) 0.0692(19) Uani 0.5 1 d . . P E 1
F47 F 0.5592(7) 0.1392(5) 0.0706(4) 0.102(3) Uani 0.5 1 d . . P E 2
F45 F 0.5039(6) 0.2221(5) 0.1317(3) 0.0637(19) Uani 0.5 1 d . . P E 2
F46 F 0.3895(8) 0.1853(8) 0.0572(5) 0.075(3) Uani 0.5 1 d . . P E 2
B4 B 0.4541(6) 0.1489(4) 0.0835(3) 0.069(2) Uani 1 1 d . . . . .
O100 O 0.9525(3) 1.1454(2) 0.51961(16) 0.0774(13) Uani 1 1 d . . . . .
O101 O 1.0526(3) 1.2451(3) 0.49578(14) 0.0654(10) Uani 1 1 d . . . . .
N100 N 0.9781(3) 1.2215(2) 0.51557(13) 0.0411(8) Uani 1 1 d . . . . .
C100 C 0.9184(4) 1.2911(4) 0.5349(2) 0.0595(13) Uani 1 1 d . . . . .
H10A H 0.957545 1.315499 0.568641 0.089 Uiso 1 1 calc GR . . . .
H10B H 0.849394 1.266900 0.538384 0.089 Uiso 1 1 calc GR . . . .
H10C H 0.909250 1.336552 0.510273 0.089 Uiso 1 1 calc GR . . . .
O200 O 0.3401(3) -0.2255(3) 0.04269(16) 0.0731(11) Uani 1 1 d . . . . .
O201 O 0.2430(4) -0.1730(3) -0.02300(15) 0.0801(12) Uani 1 1 d . . . . .
N200 N 0.3123(3) -0.1643(3) 0.01691(15) 0.0518(10) Uani 1 1 d . . . . .
C200 C 0.3585(6) -0.0747(4) 0.0339(3) 0.087(2) Uani 1 1 d . . . . .
H20D H 0.389742 -0.071840 0.071019 0.130 Uiso 1 1 calc GR . . . .
H20E H 0.303144 -0.034001 0.027299 0.130 Uiso 1 1 calc GR . . . .
H20F H 0.412877 -0.059652 0.014584 0.130 Uiso 1 1 calc GR . . . .
O300 O 0.6872(6) 1.1403(3) 0.2340(2) 0.139(3) Uani 1 1 d . . . . .
O301 O 0.6508(3) 1.1558(2) 0.30958(13) 0.0613(9) Uani 1 1 d . . . . .
N300 N 0.6667(3) 1.1858(2) 0.26955(15) 0.0437(8) Uani 1 1 d . . . . .
C300 C 0.6533(4) 1.2789(3) 0.2616(2) 0.0554(13) Uani 1 1 d . . . . .
H30C H 0.588089 1.285135 0.236354 0.083 Uiso 1 1 calc GR . . . .
H30D H 0.713028 1.303648 0.248733 0.083 Uiso 1 1 calc GR . . . .
H30E H 0.649835 1.309068 0.294571 0.083 Uiso 1 1 calc GR . . . .
O400 O 0.4059(2) 0.15890(18) 0.24342(11) 0.0422(7) Uani 1 1 d . . . . .
O401 O 0.4009(3) 0.28848(18) 0.21415(16) 0.0611(10) Uani 1 1 d . . . . .
N400 N 0.3657(3) 0.21244(19) 0.21304(14) 0.0350(7) Uani 1 1 d . . . . .
C400 C 0.2677(3) 0.1858(3) 0.17318(17) 0.0409(9) Uani 1 1 d . . . . .
H40A H 0.258117 0.122776 0.169561 0.061 Uiso 1 1 calc GR . . . .
H40B H 0.274238 0.208038 0.139867 0.061 Uiso 1 1 calc GR . . . .
H40C H 0.206912 0.209390 0.184137 0.061 Uiso 1 1 calc GR . . . .
O500 O 0.4547(3) 0.6027(2) 0.56611(15) 0.0624(9) Uani 1 1 d . . . . .
O501 O 0.3375(4) 0.6589(3) 0.6035(2) 0.119(2) Uani 1 1 d . . . . .
N500 N 0.4249(3) 0.6601(3) 0.59438(17) 0.0530(10) Uani 1 1 d . . . . .
C500 C 0.5035(4) 0.7319(3) 0.6164(2) 0.0538(12) Uani 1 1 d . . . . .
H50A H 0.570222 0.708389 0.631866 0.081 Uiso 1 1 calc GR . . . .
H50B H 0.477920 0.765606 0.643047 0.081 Uiso 1 1 calc GR . . . .
H50C H 0.514179 0.769188 0.588883 0.081 Uiso 1 1 calc GR . . . .
O600 O 0.1114(10) 1.0481(6) 0.0117(5) 0.124(3) Uani 0.5 1 d . U P . .
O601 O 0.1366(6) 0.9945(4) 0.0845(4) 0.0926(17) Uani 0.5 1 d . U P . .
N600 N 0.0917(9) 1.0454(5) 0.0561(5) 0.0909(18) Uani 0.5 1 d . U P . .
C600 C 0.0095(15) 1.0877(13) 0.0737(6) 0.149(3) Uani 0.5 1 d . U P . .
H60A H -0.047125 1.044982 0.076124 0.224 Uiso 0.5 1 calc GR U P . .
H60B H -0.017969 1.130339 0.049283 0.224 Uiso 0.5 1 calc GR U P . .
H60C H 0.037413 1.116704 0.107910 0.224 Uiso 0.5 1 calc GR U P . .

loop_
_atom_site_aniso_label
_atom_site_aniso_U_11
_atom_site_aniso_U_22
_atom_site_aniso_U_33
_atom_site_aniso_U_23
_atom_site_aniso_U_13
_atom_site_aniso_U_12
Fe1 0.0164(2) 0.0139(2) 0.0118(2) -0.00134(15) 0.00371(16) 0.00005(15)
Fe2 0.0151(2) 0.0244(2) 0.0128(2) -0.00146(16) 0.00351(16) -0.00060(16)
O1 0.0304(12) 0.0273(12) 0.0147(11) -0.0022(9) 0.0032(9) -0.0007(10)
O2 0.0445(15) 0.0369(15) 0.0146(11) -0.0054(10) 0.0034(10) 0.0003(11)
O3 0.0251(11) 0.0152(11) 0.0363(13) -0.0024(9) 0.0088(10) -0.0010(9)
O4 0.146(4) 0.0177(14) 0.0427(18) -0.0061(13) 0.047(2) -0.0175(18)
O5 0.0248(11) 0.0266(12) 0.0248(12) -0.0022(9) 0.0099(10) 0.0079(9)
O6 0.0259(12) 0.0269(12) 0.0265(12) -0.0058(10) 0.0064(10) 0.0057(9)
N1 0.0182(12) 0.0186(13) 0.0151(12) -0.0004(10) 0.0048(10) 0.0015(10)
N2 0.0183(12) 0.0165(12) 0.0136(12) -0.0012(9) 0.0047(10) 0.0015(9)
N3 0.0189(12) 0.0151(12) 0.0137(12) -0.0017(9) 0.0044(10) -0.0016(9)
N4 0.0196(12) 0.0180(13) 0.0129(12) 0.0015(9) 0.0041(10) 0.0001(10)
N5 0.0246(13) 0.0264(14) 0.0126(12) -0.0042(10) 0.0019(10) 0.0077(11)
N6 0.0222(13) 0.0268(14) 0.0116(12) -0.0027(10) 0.0016(10) 0.0097(11)
N7 0.0198(12) 0.0147(12) 0.0129(12) 0.0001(9) 0.0046(10) 0.0023(9)
N8 0.0309(15) 0.0254(15) 0.0171(13) 0.0028(11) 0.0083(11) 0.0103(11)
N9 0.0179(12) 0.0167(12) 0.0134(12) -0.0024(9) 0.0024(10) 0.0010(9)
N10 0.0172(12) 0.0163(12) 0.0127(11) -0.0027(9) 0.0011(10) -0.0002(9)
N11 0.0191(12) 0.0144(12) 0.0169(12) -0.0024(9) 0.0018(10) 0.0025(9)
N12 0.0151(11) 0.0155(12) 0.0192(12) -0.0019(10) 0.0040(10) 0.0002(9)
N13 0.0264(13) 0.0160(13) 0.0213(13) -0.0024(10) 0.0092(11) -0.0002(10)
N14 0.0291(14) 0.0144(12) 0.0166(12) -0.0023(10) 0.0101(11) -0.0012(10)
N15 0.0227(13) 0.0149(13) 0.0219(13) -0.0009(10) 0.0083(11) 0.0012(10)
N16 0.0516(19) 0.0315(17) 0.0206(14) -0.0101(12) 0.0183(14) -0.0230(14)
N17 0.0218(12) 0.0144(12) 0.0161(12) -0.0021(9) 0.0057(10) -0.0011(10)
N18 0.0188(12) 0.0119(11) 0.0125(11) 0.0006(9) 0.0051(9) 0.0000(9)
N19 0.0222(12) 0.0150(12) 0.0142(12) -0.0001(9) 0.0069(10) 0.0016(10)
N20 0.0216(12) 0.0147(12) 0.0125(11) 0.0005(9) 0.0026(10) 0.0005(10)
N21 0.0189(12) 0.0223(14) 0.0141(12) -0.0021(10) 0.0014(10) 0.0043(10)
N22 0.0158(11) 0.0202(13) 0.0137(12) -0.0011(10) 0.0035(10) 0.0037(9)
N23 0.0230(13) 0.0181(13) 0.0121(12) -0.0006(9) 0.0019(10) 0.0017(10)
N24 0.0160(12) 0.0193(13) 0.0286(14) 0.0016(11) 0.0035(11) 0.0014(10)
C1 0.0223(15) 0.0224(16) 0.0175(15) -0.0026(12) 0.0039(12) 0.0004(12)
C2 0.0269(16) 0.0229(16) 0.0172(15) -0.0012(12) 0.0046(13) -0.0030(13)
C3 0.0178(14) 0.0189(15) 0.0156(14) 0.0007(11) 0.0046(11) -0.0002(11)
C4 0.0173(13) 0.0153(14) 0.0134(13) 0.0003(11) 0.0057(11) 0.0009(11)
C5 0.0281(16) 0.0239(16) 0.0145(14) 0.0047(12) 0.0064(12) -0.0040(13)
C6 0.042(2) 0.036(2) 0.034(2) 0.0110(17) 0.0054(17) 0.0019(17)
C7 0.064(3) 0.044(3) 0.038(2) 0.0211(19) 0.008(2) 0.010(2)
C8 0.039(2) 0.040(2) 0.061(3) 0.020(2) 0.019(2) 0.0133(18)
C9 0.0179(14) 0.0188(15) 0.0137(14) 0.0004(11) 0.0042(11) 0.0009(11)
C10 0.0209(14) 0.0163(14) 0.0129(13) 0.0019(11) 0.0042(11) -0.0003(11)
C11 0.0250(15) 0.0186(15) 0.0161(14) 0.0002(11) 0.0091(12) -0.0003(12)
C12 0.0285(16) 0.0216(16) 0.0212(16) 0.0025(12) 0.0094(13) -0.0046(13)
C13 0.0286(16) 0.0160(15) 0.0187(15) 0.0007(12) 0.0056(13) -0.0035(12)
C14 0.0258(15) 0.0148(14) 0.0130(14) 0.0031(11) 0.0044(12) 0.0058(11)
C15 0.0178(14) 0.0174(15) 0.0156(14) 0.0030(11) 0.0049(11) 0.0027(11)
C16 0.0241(15) 0.0145(14) 0.0138(14) -0.0001(11) 0.0018(12) 0.0026(11)
C17 0.0184(14) 0.0220(16) 0.0192(15) -0.0017(12) 0.0041(12) 0.0001(12)
C18 0.0231(16) 0.0220(17) 0.0302(18) -0.0024(13) 0.0002(14) 0.0057(13)
C19 0.0283(18) 0.037(2) 0.0318(19) -0.0056(16) 0.0028(15) 0.0103(15)
C20 0.041(2) 0.027(2) 0.068(3) 0.0205(19) 0.021(2) 0.0126(16)
C21 0.0201(14) 0.0163(14) 0.0149(14) 0.0009(11) 0.0029(11) 0.0041(11)
C22 0.0236(15) 0.0184(15) 0.0134(14) 0.0006(11) 0.0041(12) 0.0043(12)
C23 0.0312(17) 0.0271(18) 0.0191(16) 0.0005(13) 0.0040(14) 0.0035(14)
C24 0.044(2) 0.0291(19) 0.0181(16) 0.0013(13) 0.0113(15) 0.0080(15)
C25 0.0219(15) 0.0173(15) 0.0226(16) -0.0021(12) 0.0054(13) 0.0014(12)
C26 0.0228(15) 0.0216(16) 0.0297(18) -0.0038(13) 0.0091(14) -0.0002(12)
C27 0.0171(14) 0.0177(15) 0.0167(14) -0.0014(11) 0.0030(11) -0.0015(11)
C28 0.0165(13) 0.0174(14) 0.0132(13) -0.0018(11) 0.0011(11) -0.0006(11)
C29 0.0169(14) 0.0197(15) 0.0259(16) -0.0036(12) 0.0086(12) -0.0026(11)
C30A 0.024(3) 0.021(3) 0.023(3) -0.003(2) 0.009(2) -0.003(2)
C30B 0.043(11) 0.030(9) 0.024(7) 0.001(7) 0.022(8) -0.011(7)
C31A 0.030(3) 0.034(4) 0.037(3) -0.005(3) 0.021(3) -0.002(2)
C31B 0.071(13) 0.038(10) 0.017(6) -0.006(7) 0.011(8) -0.032(8)
C32A 0.022(3) 0.067(4) 0.027(3) 0.021(3) 0.006(2) 0.001(3)
C32B 0.050(8) 0.045(8) 0.028(7) -0.001(6) 0.010(6) -0.008(6)
C33 0.0169(14) 0.0168(15) 0.0174(14) -0.0011(11) 0.0013(11) 0.0004(11)
C34 0.0197(14) 0.0181(15) 0.0186(15) 0.0016(12) 0.0046(12) 0.0029(11)
C35 0.0177(14) 0.0199(16) 0.0268(17) -0.0029(13) 0.0030(13) -0.0012(12)
C36 0.0172(14) 0.0232(17) 0.0329(18) 0.0010(14) 0.0063(13) 0.0028(12)
C37 0.0245(16) 0.0186(16) 0.0282(17) -0.0005(13) 0.0114(13) 0.0060(12)
C38 0.0211(14) 0.0163(15) 0.0195(15) 0.0000(11) 0.0065(12) 0.0007(11)
C39 0.0164(14) 0.0179(15) 0.0217(15) -0.0001(12) 0.0051(12) 0.0009(11)
C40 0.0214(14) 0.0157(15) 0.0225(15) 0.0004(12) 0.0108(13) 0.0028(11)
C41 0.0277(17) 0.0209(16) 0.0256(17) 0.0038(13) 0.0000(14) 0.0019(13)
C42 0.046(2) 0.033(2) 0.0232(18) 0.0022(15) 0.0080(16) 0.0045(16)
C43 0.047(2) 0.041(2) 0.0285(19) 0.0077(16) 0.0098(17) 0.0045(18)
C44 0.035(2) 0.060(3) 0.034(2) 0.0039(19) 0.0140(17) 0.0032(18)
C45 0.0266(16) 0.0179(15) 0.0199(15) 0.0006(12) 0.0119(13) 0.0005(12)
C46 0.046(2) 0.0189(16) 0.0186(16) -0.0007(12) 0.0161(15) -0.0028(14)
C47 0.089(3) 0.0192(18) 0.032(2) -0.0015(15) 0.029(2) 0.0008(19)
C48 0.111(4) 0.035(2) 0.029(2) -0.0119(18) 0.038(3) -0.043(3)
C49 0.0244(15) 0.0196(16) 0.0202(15) -0.0007(12) 0.0072(13) 0.0035(12)
C50 0.0211(15) 0.0210(16) 0.0230(16) -0.0010(12) 0.0044(13) 0.0040(12)
C51 0.0184(14) 0.0140(14) 0.0172(14) -0.0011(11) 0.0038(11) -0.0020(11)
C52 0.0205(14) 0.0101(13) 0.0146(13) -0.0003(10) 0.0035(11) 0.0006(10)
C53 0.0232(15) 0.0240(17) 0.0193(15) -0.0015(12) -0.0016(13) 0.0028(12)
C54 0.0262(17) 0.0291(19) 0.0308(19) -0.0106(15) -0.0009(14) -0.0018(14)
C55 0.031(2) 0.056(3) 0.053(3) -0.018(2) -0.0086(19) -0.0009(19)
C56 0.055(3) 0.031(2) 0.050(3) -0.0006(18) 0.008(2) -0.0202(19)
C57 0.0210(14) 0.0141(14) 0.0145(14) 0.0019(11) 0.0047(11) 0.0011(11)
C58 0.0268(16) 0.0187(15) 0.0135(14) -0.0009(11) 0.0033(12) 0.0020(12)
C59 0.059(2) 0.0207(17) 0.0207(17) 0.0021(13) 0.0139(16) 0.0164(16)
C60 0.086(3) 0.030(2) 0.0224(18) 0.0107(15) 0.018(2) 0.025(2)
C61 0.067(3) 0.034(2) 0.0130(16) 0.0043(14) 0.0102(17) 0.0210(18)
C62 0.0286(16) 0.0223(16) 0.0153(15) -0.0007(12) 0.0015(13) 0.0061(13)
C63 0.0236(15) 0.0191(15) 0.0139(14) 0.0013(11) 0.0017(12) 0.0033(12)
C64 0.0215(15) 0.0229(16) 0.0102(13) -0.0018(11) -0.0011(11) 0.0043(12)
C65 0.0314(17) 0.0174(15) 0.0203(15) 0.0002(12) 0.0083(13) -0.0024(13)
C66 0.0283(17) 0.0269(18) 0.0316(19) -0.0016(14) 0.0075(15) -0.0074(14)
C67 0.040(2) 0.040(2) 0.044(2) -0.0058(18) 0.0194(19) -0.0124(17)
C68 0.0283(18) 0.044(2) 0.0283(19) -0.0015(16) 0.0020(15) -0.0068(16)
C69 0.0166(13) 0.0184(15) 0.0122(13) -0.0013(11) 0.0006(11) 0.0009(11)
C70 0.0137(13) 0.0218(16) 0.0192(15) 0.0015(12) 0.0019(11) 0.0009(11)
C71 0.0240(15) 0.0223(16) 0.0221(16) -0.0023(12) 0.0064(13) 0.0042(12)
C72 0.0186(15) 0.0228(17) 0.0348(19) -0.0037(14) 0.0030(14) 0.0025(12)
F11 0.0530(14) 0.0485(14) 0.0368(13) 0.0200(11) 0.0225(11) 0.0067(11)
F12 0.0556(14) 0.0315(12) 0.0361(12) -0.0019(10) 0.0089(11) 0.0112(10)
F13 0.0299(11) 0.0365(13) 0.0683(17) 0.0044(11) 0.0173(11) 0.0007(9)
F14 0.0471(13) 0.0302(11) 0.0348(12) 0.0052(9) 0.0049(10) 0.0187(10)
B1 0.0274(18) 0.0232(19) 0.0238(18) 0.0060(15) 0.0093(15) 0.0063(14)
F21 0.0303(13) 0.110(3) 0.109(3) -0.081(2) 0.0249(15) -0.0134(14)
F22 0.048(2) 0.047(3) 0.049(3) -0.028(2) 0.000(2) 0.0113(18)
F23 0.108(4) 0.043(3) 0.103(4) -0.009(2) -0.002(3) 0.038(3)
F24 0.115(4) 0.089(3) 0.069(3) 0.008(2) 0.060(3) 0.022(3)
F25 0.048(7) 0.073(9) 0.030(6) 0.019(6) -0.005(5) -0.026(6)
F26 0.018(5) 0.026(7) 0.116(15) -0.015(8) 0.031(8) 0.003(5)
F27 0.082(11) 0.028(8) 0.049(11) -0.012(8) 0.025(10) 0.002(7)
B2 0.026(2) 0.033(2) 0.053(3) -0.013(2) 0.005(2) 0.0006(17)
F31 0.0263(10) 0.0421(12) 0.0327(11) 0.0014(9) 0.0090(9) 0.0043(9)
F32 0.0272(10) 0.0517(14) 0.0248(10) 0.0022(9) 0.0028(8) -0.0013(9)
F33 0.0251(10) 0.0341(12) 0.0402(12) 0.0043(9) 0.0044(9) 0.0026(8)
F34 0.0321(11) 0.0378(12) 0.0384(12) 0.0035(10) 0.0047(9) -0.0084(9)
B3 0.0203(17) 0.035(2) 0.0257(19) 0.0024(16) 0.0043(15) -0.0031(15)
F41 0.0719(18) 0.0554(16) 0.0482(15) 0.0245(13) 0.0153(14) 0.0091(13)
F44 0.049(4) 0.047(4) 0.152(8) 0.020(5) -0.039(5) -0.011(3)
F42 0.028(3) 0.038(3) 0.028(3) 0.003(2) -0.001(3) 0.008(3)
F43 0.105(5) 0.070(4) 0.046(3) 0.016(3) 0.029(3) 0.060(4)
F47 0.130(7) 0.065(5) 0.145(8) -0.009(5) 0.113(7) 0.001(4)
F45 0.080(5) 0.047(4) 0.061(4) -0.006(3) 0.011(4) 0.000(3)
F46 0.124(9) 0.038(4) 0.046(4) 0.016(3) -0.024(7) 0.006(7)
B4 0.098(5) 0.035(3) 0.105(5) 0.037(3) 0.077(5) 0.033(3)
O100 0.078(3) 0.051(2) 0.077(3) 0.0186(19) -0.040(2) -0.0320(19)
O101 0.0431(18) 0.095(3) 0.060(2) 0.001(2) 0.0183(17) -0.0072(18)
N100 0.0370(18) 0.045(2) 0.0321(17) 0.0042(15) -0.0103(15) -0.0126(15)
C100 0.055(3) 0.077(4) 0.051(3) 0.002(3) 0.024(2) 0.004(3)
O200 0.100(3) 0.065(2) 0.069(3) 0.013(2) 0.043(2) 0.032(2)
O201 0.099(3) 0.095(3) 0.043(2) -0.005(2) 0.014(2) -0.010(2)
N200 0.067(3) 0.060(3) 0.033(2) 0.0001(18) 0.023(2) -0.002(2)
C200 0.121(6) 0.065(4) 0.071(4) 0.006(3) 0.022(4) -0.032(4)
O300 0.242(7) 0.068(3) 0.137(5) -0.031(3) 0.129(5) -0.029(4)
O301 0.073(2) 0.055(2) 0.0496(19) 0.0263(16) -0.0027(17) -0.0111(17)
N300 0.053(2) 0.0343(19) 0.046(2) 0.0069(16) 0.0162(17) -0.0083(16)
C300 0.051(3) 0.041(3) 0.080(4) 0.027(2) 0.023(3) 0.002(2)
O400 0.0565(18) 0.0293(15) 0.0430(16) 0.0071(12) 0.0129(14) 0.0096(13)
O401 0.0549(19) 0.0214(15) 0.112(3) 0.0085(17) 0.029(2) -0.0040(13)
N400 0.0421(18) 0.0183(15) 0.051(2) 0.0067(14) 0.0225(16) 0.0048(13)
C400 0.044(2) 0.039(2) 0.044(2) 0.0085(18) 0.0170(19) 0.0072(18)
O500 0.075(2) 0.048(2) 0.065(2) -0.0102(17) 0.0179(19) 0.0089(17)
O501 0.084(3) 0.119(4) 0.164(5) -0.086(4) 0.086(3) -0.061(3)
N500 0.060(2) 0.041(2) 0.059(3) -0.0074(18) 0.022(2) -0.0086(18)
C500 0.044(2) 0.041(3) 0.078(3) -0.005(2) 0.021(2) -0.0062(19)
O600 0.154(6) 0.075(5) 0.113(3) 0.013(3) -0.059(3) 0.055(4)
O601 0.081(4) 0.033(3) 0.124(3) 0.015(3) -0.072(3) 0.000(2)
N600 0.109(4) 0.017(2) 0.101(3) -0.010(2) -0.082(3) 0.008(2)
C600 0.171(5) 0.149(7) 0.099(4) 0.025(4) -0.065(4) 0.102(5)

loop_
_atom_type_symbol
_atom_type_description
_atom_type_scat_dispersion_real
_atom_type_scat_dispersion_imag
_atom_type_scat_source
C C 0.0033 0.0016 'International Tables Vol C Tables 4.2.6.8 and 6.1.1.4'
H H 0.0000 0.0000 'International Tables Vol C Tables 4.2.6.8 and 6.1.1.4'
B B 0.0013 0.0007 'International Tables Vol C Tables 4.2.6.8 and 6.1.1.4'
F F 0.0171 0.0103 'International Tables Vol C Tables 4.2.6.8 and 6.1.1.4'
Fe Fe 0.3463 0.8444 'International Tables Vol C Tables 4.2.6.8 and 6.1.1.4'
N N 0.0061 0.0033 'International Tables Vol C Tables 4.2.6.8 and 6.1.1.4'
O O 0.0106 0.0060 'International Tables Vol C Tables 4.2.6.8 and 6.1.1.4'

loop_
_geom_angle_atom_site_label_1
_geom_angle_atom_site_label_2
_geom_angle_atom_site_label_3
_geom_angle
_geom_angle_site_symmetry_1
_geom_angle_site_symmetry_3
_geom_angle_publ_flag
N1 Fe1 N17 95.58(10) . . ?
N2 Fe1 N1 80.75(10) . . ?
N2 Fe1 N9 174.53(11) . . ?
N2 Fe1 N10 94.78(10) . . ?
N2 Fe1 N17 91.20(10) . . ?
N9 Fe1 N1 96.57(10) . . ?
N9 Fe1 N17 93.82(10) . . ?
N10 Fe1 N1 96.85(10) . . ?
N10 Fe1 N9 80.76(10) . . ?
N10 Fe1 N17 166.92(10) . . ?
N18 Fe1 N1 170.96(10) . . ?
N18 Fe1 N2 91.18(10) . . ?
N18 Fe1 N9 91.81(10) . . ?
N18 Fe1 N10 87.82(10) . . ?
N18 Fe1 N17 80.42(10) . . ?
N6 Fe2 N8 78.65(10) . . ?
N6 Fe2 N14 95.40(10) . . ?
N6 Fe2 N16 95.90(11) . . ?
N6 Fe2 N22 92.85(10) . . ?
N6 Fe2 N24 166.01(10) . . ?
N8 Fe2 N16 102.74(11) . . ?
N14 Fe2 N8 174.00(10) . . ?
N14 Fe2 N16 78.48(11) . . ?
N14 Fe2 N22 87.20(10) . . ?
N14 Fe2 N24 95.10(10) . . ?
N22 Fe2 N8 92.29(10) . . ?
N22 Fe2 N16 163.83(11) . . ?
N22 Fe2 N24 78.45(10) . . ?
N24 Fe2 N8 90.65(10) . . ?
N24 Fe2 N16 95.23(11) . . ?
C1 O1 C2 105.2(2) . . ?
C24 O2 C23 105.5(3) . . ?
C25 O3 C26 105.6(2) . . ?
C48 O4 C47 105.5(3) . . ?
C49 O5 C50 105.6(2) . . ?
C72 O6 C71 105.2(2) . . ?
C1 N1 Fe1 140.7(2) . . ?
C1 N1 C3 104.9(2) . . ?
C3 N1 Fe1 114.36(19) . . ?
N3 N2 Fe1 133.53(19) . . ?
C4 N2 Fe1 117.2(2) . . ?
C4 N2 N3 109.3(2) . . ?
C9 N3 N2 105.9(2) . . ?
C4 N4 C5 126.4(2) . . ?
C4 N4 C9 104.5(2) . . ?
C9 N4 C5 128.5(3) . . ?
C16 N5 N6 105.6(2) . . ?
N5 N6 Fe2 135.0(2) . . ?
C21 N6 Fe2 115.7(2) . . ?
C21 N6 N5 108.3(2) . . ?
C16 N7 C17 127.7(2) . . ?
C21 N7 C16 104.6(2) . . ?
C21 N7 C17 126.3(2) . . ?
C22 N8 Fe2 113.7(2) . . ?
C24 N8 Fe2 141.8(2) . . ?
C24 N8 C22 104.4(3) . . ?
C25 N9 Fe1 140.4(2) . . ?
C25 N9 C27 105.1(2) . . ?
C27 N9 Fe1 113.98(19) . . ?
N11 N10 Fe1 133.32(18) . . ?
C28 N10 Fe1 115.1(2) . . ?
C28 N10 N11 108.8(2) . . ?
C33 N11 N10 105.8(2) . . ?
C28 N12 C29 126.4(2) . . ?
C28 N12 C33 103.9(2) . . ?
C33 N12 C29 128.6(2) . . ?
C40 N13 N14 105.7(3) . . ?
N13 N14 Fe2 134.0(2) . . ?
C45 N14 Fe2 116.3(2) . . ?
C45 N14 N13 108.8(3) . . ?
C40 N15 C41 126.5(3) . . ?
C45 N15 C40 104.0(3) . . ?
C45 N15 C41 126.6(3) . . ?
C46 N16 Fe2 114.0(2) . . ?
C48 N16 Fe2 141.9(3) . . ?
C48 N16 C46 103.9(4) . . ?
C49 N17 Fe1 140.8(2) . . ?
C49 N17 C51 104.9(3) . . ?
C51 N17 Fe1 114.30(18) . . ?
N19 N18 Fe1 133.27(19) . . ?
C52 N18 Fe1 117.78(19) . . ?
C52 N18 N19 108.7(2) . . ?
C57 N19 N18 106.1(2) . . ?
C52 N20 C53 126.9(3) . . ?
C52 N20 C57 104.5(2) . . ?
C57 N20 C53 126.9(2) . . ?
C64 N21 N22 106.4(2) . . ?
N21 N22 Fe2 133.91(19) . . ?
C69 N22 Fe2 114.7(2) . . ?
C69 N22 N21 108.0(2) . . ?
C64 N23 C65 130.3(3) . . ?
C69 N23 C64 104.0(2) . . ?
C69 N23 C65 124.7(2) . . ?
C70 N24 Fe2 114.0(2) . . ?
C72 N24 Fe2 140.8(2) . . ?
C72 N24 C70 105.2(3) . . ?
O1 C1 H1 123.3 . . ?
N1 C1 O1 113.4(3) . . ?
N1 C1 H1 123.3 . . ?
O1 C2 H2 126.0 . . ?
C3 C2 O1 107.9(3) . . ?
C3 C2 H2 126.0 . . ?
N1 C3 C4 111.7(2) . . ?
C2 C3 N1 108.6(3) . . ?
C2 C3 C4 139.8(3) . . ?
N2 C4 N4 109.4(2) . . ?
N2 C4 C3 116.1(3) . . ?
N4 C4 C3 134.5(3) . . ?
N4 C5 H5A 109.0 . . ?
N4 C5 H5B 109.0 . . ?
N4 C5 C6 112.9(3) . . ?
H5A C5 H5B 107.8 . . ?
C6 C5 H5A 109.0 . . ?
C6 C5 H5B 109.0 . . ?
C5 C6 H6 108.1 . . ?
C5 C6 C7 107.0(3) . . ?
C7 C6 H6 108.1 . . ?
C8 C6 C5 113.8(3) . . ?
C8 C6 H6 108.1 . . ?
C8 C6 C7 111.6(4) . . ?
C6 C7 H7A 109.5 . . ?
C6 C7 H7B 109.5 . . ?
C6 C7 H7C 109.5 . . ?
H7A C7 H7B 109.5 . . ?
H7A C7 H7C 109.5 . . ?
H7B C7 H7C 109.5 . . ?
C6 C8 H8A 109.5 . . ?
C6 C8 H8B 109.5 . . ?
C6 C8 H8C 109.5 . . ?
H8A C8 H8B 109.5 . . ?
H8A C8 H8C 109.5 . . ?
H8B C8 H8C 109.5 . . ?
N3 C9 N4 110.9(3) . . ?
N3 C9 C10 122.6(3) . . ?
N4 C9 C10 126.4(3) . . ?
C11 C10 C9 122.8(3) . . ?
C15 C10 C9 117.8(2) . . ?
C15 C10 C11 119.3(3) . . ?
C10 C11 H11 120.2 . . ?
C12 C11 C10 119.6(3) . . ?
C12 C11 H11 120.2 . . ?
C11 C12 H12 119.5 . . ?
C13 C12 C11 121.0(3) . . ?
C13 C12 H12 119.5 . . ?
C12 C13 H13 120.2 . . ?
C12 C13 C14 119.6(3) . . ?
C14 C13 H13 120.2 . . ?
C13 C14 C16 121.4(3) . . ?
C15 C14 C13 119.6(3) . . ?
C15 C14 C16 119.0(3) . . ?
C10 C15 H15 119.6 . . ?
C14 C15 C10 120.8(3) . . ?
C14 C15 H15 119.6 . . ?
N5 C16 N7 111.2(3) . . ?
N5 C16 C14 124.1(3) . . ?
N7 C16 C14 124.7(3) . . ?
N7 C17 H17A 109.4 . . ?
N7 C17 H17B 109.4 . . ?
N7 C17 C18 111.3(2) . . ?
H17A C17 H17B 108.0 . . ?
C18 C17 H17A 109.4 . . ?
C18 C17 H17B 109.4 . . ?
C17 C18 H18 108.2 . . ?
C17 C18 C19 109.6(3) . . ?
C19 C18 H18 108.2 . . ?
C20 C18 C17 111.9(3) . . ?
C20 C18 H18 108.2 . . ?
C20 C18 C19 110.7(3) . . ?
C18 C19 H19A 109.5 . . ?
C18 C19 H19B 109.5 . . ?
C18 C19 H19C 109.5 . . ?
H19A C19 H19B 109.5 . . ?
H19A C19 H19C 109.5 . . ?
H19B C19 H19C 109.5 . . ?
C18 C20 H20A 109.5 . . ?
C18 C20 H20B 109.5 . . ?
C18 C20 H20C 109.5 . . ?
H20A C20 H20B 109.5 . . ?
H20A C20 H20C 109.5 . . ?
H20B C20 H20C 109.5 . . ?
N6 C21 N7 110.3(3) . . ?
N6 C21 C22 117.7(3) . . ?
N7 C21 C22 132.0(3) . . ?
N8 C22 C21 112.8(3) . . ?
C23 C22 N8 108.9(3) . . ?
C23 C22 C21 138.2(3) . . ?
O2 C23 H23 126.2 . . ?
C22 C23 O2 107.5(3) . . ?
C22 C23 H23 126.2 . . ?
O2 C24 H24 123.1 . . ?
N8 C24 O2 113.7(3) . . ?
N8 C24 H24 123.1 . . ?
O3 C25 H25 123.3 . . ?
N9 C25 O3 113.3(3) . . ?
N9 C25 H25 123.3 . . ?
O3 C26 H26 126.3 . . ?
C27 C26 O3 107.4(3) . . ?
C27 C26 H26 126.3 . . ?
N9 C27 C28 111.5(2) . . ?
C26 C27 N9 108.5(3) . . ?
C26 C27 C28 140.0(3) . . ?
N10 C28 N12 110.0(3) . . ?
N10 C28 C27 116.6(3) . . ?
N12 C28 C27 133.2(3) . . ?
N12 C29 H29A 108.7 . . ?
N12 C29 H29B 108.7 . . ?
N12 C29 H29C 110.2 . . ?
N12 C29 H29D 110.2 . . ?
N12 C29 C30A 114.1(3) . . ?
N12 C29 C30B 107.7(6) . . ?
H29A C29 H29B 107.6 . . ?
H29C C29 H29D 108.5 . . ?
C30A C29 H29A 108.7 . . ?
C30A C29 H29B 108.7 . . ?
C30B C29 H29C 110.2 . . ?
C30B C29 H29D 110.2 . . ?
C29 C30A H30A 109.0 . . ?
C29 C30A C31A 109.1(5) . . ?
C29 C30A C32A 110.3(5) . . ?
C31A C30A H30A 109.0 . . ?
C31A C30A C32A 110.4(5) . . ?
C32A C30A H30A 109.0 . . ?
C29 C30B H30B 107.1 . . ?
C31B C30B C29 105.7(13) . . ?
C31B C30B H30B 107.1 . . ?
C32B C30B C29 116.9(13) . . ?
C32B C30B H30B 107.1 . . ?
C32B C30B C31B 112.6(12) . . ?
C30A C31A H31A 109.5 . . ?
C30A C31A H31B 109.5 . . ?
C30A C31A H31C 109.5 . . ?
H31A C31A H31B 109.5 . . ?
H31A C31A H31C 109.5 . . ?
H31B C31A H31C 109.5 . . ?
C30B C31B H31D 109.5 . . ?
C30B C31B H31E 109.5 . . ?
C30B C31B H31F 109.5 . . ?
H31D C31B H31E 109.5 . . ?
H31D C31B H31F 109.5 . . ?
H31E C31B H31F 109.5 . . ?
C30A C32A H32A 109.5 . . ?
C30A C32A H32B 109.5 . . ?
C30A C32A H32C 109.5 . . ?
H32A C32A H32B 109.5 . . ?
H32A C32A H32C 109.5 . . ?
H32B C32A H32C 109.5 . . ?
C30B C32B H32D 109.5 . . ?
C30B C32B H32E 109.5 . . ?
C30B C32B H32F 109.5 . . ?
H32D C32B H32E 109.5 . . ?
H32D C32B H32F 109.5 . . ?
H32E C32B H32F 109.5 . . ?
N11 C33 N12 111.4(3) . . ?
N11 C33 C34 122.9(3) . . ?
N12 C33 C34 125.7(3) . . ?
C35 C34 C33 121.4(3) . . ?
C39 C34 C33 118.3(3) . . ?
C39 C34 C35 120.2(3) . . ?
C34 C35 H35 120.3 . . ?
C36 C35 C34 119.5(3) . . ?
C36 C35 H35 120.3 . . ?
C35 C36 H36 119.6 . . ?
C37 C36 C35 120.7(3) . . ?
C37 C36 H36 119.6 . . ?
C36 C37 H37 120.0 . . ?
C36 C37 C38 120.1(3) . . ?
C38 C37 H37 120.0 . . ?
C37 C38 C40 121.1(3) . . ?
C39 C38 C37 119.4(3) . . ?
C39 C38 C40 119.5(3) . . ?
C34 C39 C38 120.1(3) . . ?
C34 C39 H39 120.0 . . ?
C38 C39 H39 120.0 . . ?
N13 C40 N15 111.4(3) . . ?
N13 C40 C38 124.5(3) . . ?
N15 C40 C38 124.1(3) . . ?
N15 C41 H41A 109.3 . . ?
N15 C41 H41B 109.3 . . ?
N15 C41 C42 111.7(3) . . ?
H41A C41 H41B 107.9 . . ?
C42 C41 H41A 109.3 . . ?
C42 C41 H41B 109.3 . . ?
C41 C42 H42 108.0 . . ?
C43 C42 C41 109.1(3) . . ?
C43 C42 H42 108.0 . . ?
C44 C42 C41 112.9(3) . . ?
C44 C42 H42 108.0 . . ?
C44 C42 C43 110.7(3) . . ?
C42 C43 H43A 109.5 . . ?
C42 C43 H43B 109.5 . . ?
C42 C43 H43C 109.5 . . ?
H43A C43 H43B 109.5 . . ?
H43A C43 H43C 109.5 . . ?
H43B C43 H43C 109.5 . . ?
C42 C44 H44A 109.5 . . ?
C42 C44 H44B 109.5 . . ?
C42 C44 H44C 109.5 . . ?
H44A C44 H44B 109.5 . . ?
H44A C44 H44C 109.5 . . ?
H44B C44 H44C 109.5 . . ?
N14 C45 N15 110.2(3) . . ?
N14 C45 C46 117.1(3) . . ?
N15 C45 C46 132.8(3) . . ?
N16 C46 C45 113.3(3) . . ?
C47 C46 N16 109.2(3) . . ?
C47 C46 C45 137.3(4) . . ?
O4 C47 H47 126.3 . . ?
C46 C47 O4 107.3(4) . . ?
C46 C47 H47 126.3 . . ?
O4 C48 H48 123.0 . . ?
N16 C48 O4 114.1(4) . . ?
N16 C48 H48 123.0 . . ?
O5 C49 H49 123.2 . . ?
N17 C49 O5 113.7(3) . . ?
N17 C49 H49 123.2 . . ?
O5 C50 H50 126.1 . . ?
C51 C50 O5 107.8(3) . . ?
C51 C50 H50 126.1 . . ?
N17 C51 C52 111.6(2) . . ?
C50 C51 N17 108.0(3) . . ?
C50 C51 C52 140.3(3) . . ?
N18 C52 N20 109.7(2) . . ?
N18 C52 C51 115.6(3) . . ?
N20 C52 C51 134.6(3) . . ?
N20 C53 H53A 109.3 . . ?
N20 C53 H53B 109.3 . . ?
N20 C53 C54 111.5(3) . . ?
H53A C53 H53B 108.0 . . ?
C54 C53 H53A 109.3 . . ?
C54 C53 H53B 109.3 . . ?
C53 C54 H54 108.1 . . ?
C55 C54 C53 109.6(3) . . ?
C55 C54 H54 108.1 . . ?
C55 C54 C56 110.8(3) . . ?
C56 C54 C53 111.9(3) . . ?
C56 C54 H54 108.1 . . ?
C54 C55 H55A 109.5 . . ?
C54 C55 H55B 109.5 . . ?
C54 C55 H55C 109.5 . . ?
H55A C55 H55B 109.5 . . ?
H55A C55 H55C 109.5 . . ?
H55B C55 H55C 109.5 . . ?
C54 C56 H56A 109.5 . . ?
C54 C56 H56B 109.5 . . ?
C54 C56 H56C 109.5 . . ?
H56A C56 H56B 109.5 . . ?
H56A C56 H56C 109.5 . . ?
H56B C56 H56C 109.5 . . ?
N19 C57 N20 111.0(2) . . ?
N19 C57 C58 124.5(3) . . ?
N20 C57 C58 124.6(3) . . ?
C59 C58 C57 120.6(3) . . ?
C63 C58 C57 119.3(3) . . ?
C63 C58 C59 120.2(3) . . ?
C58 C59 H59 120.2 . . ?
C60 C59 C58 119.5(3) . . ?
C60 C59 H59 120.2 . . ?
C59 C60 H60 119.8 . . ?
C61 C60 C59 120.4(3) . . ?
C61 C60 H60 119.8 . . ?
C60 C61 H61 119.9 . . ?
C60 C61 C62 120.2(3) . . ?
C62 C61 H61 119.9 . . ?
C61 C62 C63 119.4(3) . . ?
C61 C62 C64 122.3(3) . . ?
C63 C62 C64 118.2(3) . . ?
C58 C63 C62 120.2(3) . . ?
C58 C63 H63 119.9 . . ?
C62 C63 H63 119.9 . . ?
N21 C64 N23 110.9(3) . . ?
N21 C64 C62 122.8(3) . . ?
N23 C64 C62 126.2(3) . . ?
N23 C65 H65A 109.3 . . ?
N23 C65 H65B 109.3 . . ?
N23 C65 C66 111.6(3) . . ?
H65A C65 H65B 108.0 . . ?
C66 C65 H65A 109.3 . . ?
C66 C65 H65B 109.3 . . ?
C65 C66 H66 108.3 . . ?
C67 C66 C65 109.0(3) . . ?
C67 C66 H66 108.3 . . ?
C67 C66 C68 111.7(3) . . ?
C68 C66 C65 111.1(3) . . ?
C68 C66 H66 108.3 . . ?
C66 C67 H67A 109.5 . . ?
C66 C67 H67B 109.5 . . ?
C66 C67 H67C 109.5 . . ?
H67A C67 H67B 109.5 . . ?
H67A C67 H67C 109.5 . . ?
H67B C67 H67C 109.5 . . ?
C66 C68 H68A 109.5 . . ?
C66 C68 H68B 109.5 . . ?
C66 C68 H68C 109.5 . . ?
H68A C68 H68B 109.5 . . ?
H68A C68 H68C 109.5 . . ?
H68B C68 H68C 109.5 . . ?
N22 C69 N23 110.6(3) . . ?
N22 C69 C70 116.9(3) . . ?
N23 C69 C70 132.5(3) . . ?
N24 C70 C69 113.0(3) . . ?
C71 C70 N24 108.5(3) . . ?
C71 C70 C69 138.3(3) . . ?
O6 C71 H71 126.3 . . ?
C70 C71 O6 107.4(3) . . ?
C70 C71 H71 126.3 . . ?
O6 C72 H72 123.2 . . ?
N24 C72 O6 113.7(3) . . ?
N24 C72 H72 123.2 . . ?
F11 B1 F12 108.4(3) . . ?
F11 B1 F13 109.4(3) . . ?
F11 B1 F14 111.5(3) . . ?
F13 B1 F12 109.4(3) . . ?
F14 B1 F12 108.9(3) . . ?
F14 B1 F13 109.3(3) . . ?
F21 B2 F24 102.3(4) . . ?
F21 B2 F25 91.2(5) . . ?
F22 B2 F21 114.0(4) . . ?
F22 B2 F23 116.0(5) . . ?
F22 B2 F24 107.0(4) . . ?
F23 B2 F21 112.7(4) . . ?
F23 B2 F24 102.9(4) . . ?
F26 B2 F21 123.0(8) . . ?
F26 B2 F25 108.4(11) . . ?
F26 B2 F27 113.4(12) . . ?
F27 B2 F21 115.5(11) . . ?
F27 B2 F25 98.8(9) . . ?
F32 B3 F31 110.0(3) . . ?
F32 B3 F33 110.3(3) . . ?
F32 B3 F34 110.3(3) . . ?
F33 B3 F31 108.0(3) . . ?
F33 B3 F34 109.4(3) . . ?
F34 B3 F31 108.9(3) . . ?
F41 B4 F42 106.5(6) . . ?
F41 B4 F43 99.9(5) . . ?
F41 B4 F47 111.4(5) . . ?
F41 B4 F45 96.4(5) . . ?
F44 B4 F41 127.1(9) . . ?
F44 B4 F42 111.6(6) . . ?
F44 B4 F43 112.2(8) . . ?
F43 B4 F42 94.3(7) . . ?
F47 B4 F45 91.8(7) . . ?
F46 B4 F41 122.3(8) . . ?
F46 B4 F47 121.4(9) . . ?
F46 B4 F45 103.0(8) . . ?
O100 N100 O101 123.2(5) . . ?
O100 N100 C100 120.2(4) . . ?
O101 N100 C100 116.6(4) . . ?
N100 C100 H10A 109.5 . . ?
N100 C100 H10B 109.5 . . ?
N100 C100 H10C 109.5 . . ?
H10A C100 H10B 109.5 . . ?
H10A C100 H10C 109.5 . . ?
H10B C100 H10C 109.5 . . ?
O200 N200 O201 122.0(5) . . ?
O200 N200 C200 120.8(5) . . ?
O201 N200 C200 117.1(5) . . ?
N200 C200 H20D 109.5 . . ?
N200 C200 H20E 109.5 . . ?
N200 C200 H20F 109.5 . . ?
H20D C200 H20E 109.5 . . ?
H20D C200 H20F 109.5 . . ?
H20E C200 H20F 109.5 . . ?
O300 N300 C300 118.2(4) . . ?
O301 N300 O300 122.1(4) . . ?
O301 N300 C300 119.5(4) . . ?
N300 C300 H30C 109.5 . . ?
N300 C300 H30D 109.5 . . ?
N300 C300 H30E 109.5 . . ?
H30C C300 H30D 109.5 . . ?
H30C C300 H30E 109.5 . . ?
H30D C300 H30E 109.5 . . ?
O400 N400 C400 119.4(3) . . ?
O401 N400 O400 123.7(4) . . ?
O401 N400 C400 116.9(3) . . ?
N400 C400 H40A 109.5 . . ?
N400 C400 H40B 109.5 . . ?
N400 C400 H40C 109.5 . . ?
H40A C400 H40B 109.5 . . ?
H40A C400 H40C 109.5 . . ?
H40B C400 H40C 109.5 . . ?
O500 N500 C500 116.4(4) . . ?
O501 N500 O500 123.4(4) . . ?
O501 N500 C500 120.2(4) . . ?
N500 C500 H50A 109.5 . . ?
N500 C500 H50B 109.5 . . ?
N500 C500 H50C 109.5 . . ?
H50A C500 H50B 109.5 . . ?
H50A C500 H50C 109.5 . . ?
H50B C500 H50C 109.5 . . ?
O600 N600 C600 125.7(10) . . ?
O601 N600 O600 117.6(12) . . ?
O601 N600 C600 116.1(14) . . ?
N600 C600 H60A 109.5 . . ?
N600 C600 H60B 109.5 . . ?
N600 C600 H60C 109.5 . . ?
H60A C600 H60B 109.5 . . ?
H60A C600 H60C 109.5 . . ?
H60B C600 H60C 109.5 . . ?

loop_
_geom_bond_atom_site_label_1
_geom_bond_atom_site_label_2
_geom_bond_distance
_geom_bond_site_symmetry_2
_geom_bond_publ_flag
Fe1 N1 1.986(2) . ?
Fe1 N2 1.939(2) . ?
Fe1 N9 1.982(2) . ?
Fe1 N10 1.961(2) . ?
Fe1 N17 1.997(3) . ?
Fe1 N18 1.934(2) . ?
Fe2 N6 2.032(2) . ?
Fe2 N8 2.081(3) . ?
Fe2 N14 2.047(3) . ?
Fe2 N16 2.083(4) . ?
Fe2 N22 2.048(3) . ?
Fe2 N24 2.061(3) . ?
O1 C1 1.352(4) . ?
O1 C2 1.376(4) . ?
O2 C23 1.373(4) . ?
O2 C24 1.340(4) . ?
O3 C25 1.344(4) . ?
O3 C26 1.379(4) . ?
O4 C47 1.372(5) . ?
O4 C48 1.336(7) . ?
O5 C49 1.342(4) . ?
O5 C50 1.373(4) . ?
O6 C71 1.379(4) . ?
O6 C72 1.348(4) . ?
N1 C1 1.290(4) . ?
N1 C3 1.410(4) . ?
N2 N3 1.363(3) . ?
N2 C4 1.321(4) . ?
N3 C9 1.322(4) . ?
N4 C4 1.357(4) . ?
N4 C5 1.472(4) . ?
N4 C9 1.375(4) . ?
N5 N6 1.385(3) . ?
N5 C16 1.319(4) . ?
N6 C21 1.320(4) . ?
N7 C16 1.373(4) . ?
N7 C17 1.471(4) . ?
N7 C21 1.347(4) . ?
N8 C22 1.405(4) . ?
N8 C24 1.293(4) . ?
N9 C25 1.290(4) . ?
N9 C27 1.406(4) . ?
N10 N11 1.373(3) . ?
N10 C28 1.317(4) . ?
N11 C33 1.318(4) . ?
N12 C28 1.362(4) . ?
N12 C29 1.475(4) . ?
N12 C33 1.377(4) . ?
N13 N14 1.379(3) . ?
N13 C40 1.317(4) . ?
N14 C45 1.316(4) . ?
N15 C40 1.381(4) . ?
N15 C41 1.483(4) . ?
N15 C45 1.358(4) . ?
N16 C46 1.404(5) . ?
N16 C48 1.295(5) . ?
N17 C49 1.289(4) . ?
N17 C51 1.415(4) . ?
N18 N19 1.370(3) . ?
N18 C52 1.325(4) . ?
N19 C57 1.316(4) . ?
N20 C52 1.351(4) . ?
N20 C53 1.471(4) . ?
N20 C57 1.378(4) . ?
N21 N22 1.375(3) . ?
N21 C64 1.316(4) . ?
N22 C69 1.317(4) . ?
N23 C64 1.379(4) . ?
N23 C65 1.472(4) . ?
N23 C69 1.354(4) . ?
N24 C70 1.399(4) . ?
N24 C72 1.290(4) . ?
C1 H1 0.9300 . ?
C2 H2 0.9300 . ?
C2 C3 1.337(4) . ?
C3 C4 1.439(4) . ?
C5 H5A 0.9700 . ?
C5 H5B 0.9700 . ?
C5 C6 1.532(5) . ?
C6 H6 0.9800 . ?
C6 C7 1.544(5) . ?
C6 C8 1.481(6) . ?
C7 H7A 0.9600 . ?
C7 H7B 0.9600 . ?
C7 H7C 0.9600 . ?
C8 H8A 0.9600 . ?
C8 H8B 0.9600 . ?
C8 H8C 0.9600 . ?
C9 C10 1.464(4) . ?
C10 C11 1.401(4) . ?
C10 C15 1.395(4) . ?
C11 H11 0.9300 . ?
C11 C12 1.385(4) . ?
C12 H12 0.9300 . ?
C12 C13 1.382(4) . ?
C13 H13 0.9300 . ?
C13 C14 1.400(4) . ?
C14 C15 1.383(4) . ?
C14 C16 1.473(4) . ?
C15 H15 0.9300 . ?
C17 H17A 0.9700 . ?
C17 H17B 0.9700 . ?
C17 C18 1.524(4) . ?
C18 H18 0.9800 . ?
C18 C19 1.529(5) . ?
C18 C20 1.518(5) . ?
C19 H19A 0.9600 . ?
C19 H19B 0.9600 . ?
C19 H19C 0.9600 . ?
C20 H20A 0.9600 . ?
C20 H20B 0.9600 . ?
C20 H20C 0.9600 . ?
C21 C22 1.446(4) . ?
C22 C23 1.338(5) . ?
C23 H23 0.9300 . ?
C24 H24 0.9300 . ?
C25 H25 0.9300 . ?
C26 H26 0.9300 . ?
C26 C27 1.341(4) . ?
C27 C28 1.445(4) . ?
C29 H29A 0.9700 . ?
C29 H29B 0.9700 . ?
C29 H29C 0.9700 . ?
C29 H29D 0.9700 . ?
C29 C30A 1.501(7) . ?
C29 C30B 1.588(18) . ?
C30A H30A 0.9800 . ?
C30A C31A 1.519(9) . ?
C30A C32A 1.537(8) . ?
C30B H30B 0.9800 . ?
C30B C31B 1.55(2) . ?
C30B C32B 1.43(2) . ?
C31A H31A 0.9600 . ?
C31A H31B 0.9600 . ?
C31A H31C 0.9600 . ?
C31B H31D 0.9600 . ?
C31B H31E 0.9600 . ?
C31B H31F 0.9600 . ?
C32A H32A 0.9600 . ?
C32A H32B 0.9600 . ?
C32A H32C 0.9600 . ?
C32B H32D 0.9600 . ?
C32B H32E 0.9600 . ?
C32B H32F 0.9600 . ?
C33 C34 1.474(4) . ?
C34 C35 1.397(4) . ?
C34 C39 1.392(4) . ?
C35 H35 0.9300 . ?
C35 C36 1.387(4) . ?
C36 H36 0.9300 . ?
C36 C37 1.383(5) . ?
C37 H37 0.9300 . ?
C37 C38 1.401(4) . ?
C38 C39 1.394(4) . ?
C38 C40 1.474(4) . ?
C39 H39 0.9300 . ?
C41 H41A 0.9700 . ?
C41 H41B 0.9700 . ?
C41 C42 1.548(5) . ?
C42 H42 0.9800 . ?
C42 C43 1.521(5) . ?
C42 C44 1.519(6) . ?
C43 H43A 0.9600 . ?
C43 H43B 0.9600 . ?
C43 H43C 0.9600 . ?
C44 H44A 0.9600 . ?
C44 H44B 0.9600 . ?
C44 H44C 0.9600 . ?
C45 C46 1.451(4) . ?
C46 C47 1.337(5) . ?
C47 H47 0.9300 . ?
C48 H48 0.9300 . ?
C49 H49 0.9300 . ?
C50 H50 0.9300 . ?
C50 C51 1.345(4) . ?
C51 C52 1.441(4) . ?
C53 H53A 0.9700 . ?
C53 H53B 0.9700 . ?
C53 C54 1.528(5) . ?
C54 H54 0.9800 . ?
C54 C55 1.512(5) . ?
C54 C56 1.515(6) . ?
C55 H55A 0.9600 . ?
C55 H55B 0.9600 . ?
C55 H55C 0.9600 . ?
C56 H56A 0.9600 . ?
C56 H56B 0.9600 . ?
C56 H56C 0.9600 . ?
C57 C58 1.471(4) . ?
C58 C59 1.395(4) . ?
C58 C63 1.388(4) . ?
C59 H59 0.9300 . ?
C59 C60 1.392(5) . ?
C60 H60 0.9300 . ?
C60 C61 1.385(5) . ?
C61 H61 0.9300 . ?
C61 C62 1.396(5) . ?
C62 C63 1.397(4) . ?
C62 C64 1.465(4) . ?
C63 H63 0.9300 . ?
C65 H65A 0.9700 . ?
C65 H65B 0.9700 . ?
C65 C66 1.532(5) . ?
C66 H66 0.9800 . ?
C66 C67 1.521(5) . ?
C66 C68 1.527(5) . ?
C67 H67A 0.9600 . ?
C67 H67B 0.9600 . ?
C67 H67C 0.9600 . ?
C68 H68A 0.9600 . ?
C68 H68B 0.9600 . ?
C68 H68C 0.9600 . ?
C69 C70 1.447(4) . ?
C70 C71 1.350(4) . ?
C71 H71 0.9300 . ?
C72 H72 0.9300 . ?
F11 B1 1.372(4) . ?
F12 B1 1.399(4) . ?
F13 B1 1.396(4) . ?
F14 B1 1.385(4) . ?
F21 B2 1.356(5) . ?
F22 B2 1.328(6) . ?
F23 B2 1.347(6) . ?
F24 B2 1.444(6) . ?
F25 B2 1.644(12) . ?
F26 B2 1.231(13) . ?
F27 B2 1.35(2) . ?
F31 B3 1.413(4) . ?
F32 B3 1.383(4) . ?
F33 B3 1.391(5) . ?
F34 B3 1.395(4) . ?
F41 B4 1.359(6) . ?
F44 B4 1.145(9) . ?
F42 B4 1.557(11) . ?
F43 B4 1.504(9) . ?
F47 B4 1.461(9) . ?
F45 B4 1.635(11) . ?
F46 B4 1.143(12) . ?
O100 N100 1.204(5) . ?
O101 N100 1.215(4) . ?
N100 C100 1.466(6) . ?
C100 H10A 0.9600 . ?
C100 H10B 0.9600 . ?
C100 H10C 0.9600 . ?
O200 N200 1.201(5) . ?
O201 N200 1.212(5) . ?
N200 C200 1.469(7) . ?
C200 H20D 0.9600 . ?
C200 H20E 0.9600 . ?
C200 H20F 0.9600 . ?
O300 N300 1.207(5) . ?
O301 N300 1.204(4) . ?
N300 C300 1.457(5) . ?
C300 H30C 0.9600 . ?
C300 H30D 0.9600 . ?
C300 H30E 0.9600 . ?
O400 N400 1.221(4) . ?
O401 N400 1.217(4) . ?
N400 C400 1.473(5) . ?
C400 H40A 0.9600 . ?
C400 H40B 0.9600 . ?
C400 H40C 0.9600 . ?
O500 N500 1.239(5) . ?
O501 N500 1.185(5) . ?
N500 C500 1.454(6) . ?
C500 H50A 0.9600 . ?
C500 H50B 0.9600 . ?
C500 H50C 0.9600 . ?
O600 N600 1.229(17) . ?
O601 N600 1.185(10) . ?
N600 C600 1.40(2) . ?
C600 H60A 0.9600 . ?
C600 H60B 0.9600 . ?
C600 H60C 0.9600 . ?
